data_4318277
loop_
_publ_author_name
'Arunashree Panda'
'Matthias Stender'
'Robert J. Wright'
'Marilyn M. Olmstead'
'Peter Klavins'
'Philip P. Power'

_publ_section_title
;
 Synthesis and Characterization of Three-Coordinate and Related
 \b-Diketiminate Derivatives of Manganese, Iron, and Cobalt
;
_journal_name_full 'Inorganic Chemistry'
_journal_page_first 3909
_journal_page_last 3916
_journal_paper_doi 10.1021/ic025552s
_journal_volume 41
_journal_year 2002
_chemical_formula_sum 'C35 H59 Fe N3 Si2'
_chemical_formula_weight 633.88
_chemical_name_common NacNacFeN(SiMe3)2
_chemical_name_systematic
; 
 ? 
;
_space_group_IT_number 14
_symmetry_cell_setting monoclinic
_symmetry_space_group_name_Hall '-P 2yn'
_symmetry_space_group_name_H-M 'P 1 21/n 1'
_atom_sites_solution_hydrogens geom
_atom_sites_solution_primary direct
_atom_sites_solution_secondary difmap
_audit_creation_method SHELXL-97
_cell_angle_alpha 90.00
_cell_angle_beta 90.5030(10)
_cell_angle_gamma 90.00
_cell_formula_units_Z 4
_cell_length_a 9.0729(5)
_cell_length_b 20.1860(10)
_cell_length_c 20.2150(10)
_cell_measurement_reflns_used 7004
_cell_measurement_temperature 90(2)
_cell_measurement_theta_max 31.16
_cell_measurement_theta_min 2.25
_cell_volume 3702.1(3)
_computing_cell_refinement 'Bruker SMART'
_computing_data_collection 'Bruker SMART'
_computing_data_reduction 'Bruker SHELXTL v. 5.10'
_computing_molecular_graphics 'XP, Bruker SHELXTL v. 5.10'
_computing_publication_material 'XCIF, Bruker SHELXTL v. 5.10'
_computing_structure_refinement 'XL, Bruker SHELXTL v. 5.10'
_computing_structure_solution 'XS, Bruker SHELXTL v. 5.10'
_diffrn_ambient_temperature 90(2)
_diffrn_measured_fraction_theta_full 0.960
_diffrn_measured_fraction_theta_max 0.960
_diffrn_measurement_device_type 'Bruker SMART 1000'
_diffrn_measurement_method /w
_diffrn_radiation_monochromator graphite
_diffrn_radiation_source 'normal-focus sealed tube'
_diffrn_radiation_type MoK\a
_diffrn_radiation_wavelength 0.71073
_diffrn_reflns_av_R_equivalents 0.0370
_diffrn_reflns_av_sigmaI/netI 0.0341
_diffrn_reflns_limit_h_max 13
_diffrn_reflns_limit_h_min -13
_diffrn_reflns_limit_k_max 29
_diffrn_reflns_limit_k_min -29
_diffrn_reflns_limit_l_max 29
_diffrn_reflns_limit_l_min -29
_diffrn_reflns_number 51147
_diffrn_reflns_theta_full 31.49
_diffrn_reflns_theta_max 31.49
_diffrn_reflns_theta_min 2.01
_diffrn_standards_decay_% <0.01
_diffrn_standards_number '50 frames remeasured'
_exptl_absorpt_coefficient_mu 0.498
_exptl_absorpt_correction_T_max 0.8885
_exptl_absorpt_correction_T_min 0.8828
_exptl_absorpt_correction_type empirical
_exptl_absorpt_process_details
;SADABS: an empirical absorption program by G. M. Sheldrick
using the method described by Blessing, R. H.; Acta Cryst.
A51, 1995, 33.
;
_exptl_crystal_colour orange
_exptl_crystal_density_diffrn 1.137
_exptl_crystal_density_method 'not measured'
_exptl_crystal_description plate
_exptl_crystal_F_000 1376
_exptl_crystal_size_max 0.33
_exptl_crystal_size_mid 0.26
_exptl_crystal_size_min 0.12
_refine_diff_density_max 0.455
_refine_diff_density_min -0.234
_refine_diff_density_rms 0.059
_refine_ls_extinction_coef 0.00000(19)
_refine_ls_extinction_expression Fc^*^=kFc[1+0.001xFc^2^\l^3^/sin(2\q)]^-1/4^
_refine_ls_extinction_method SHELXL
_refine_ls_goodness_of_fit_ref 1.023
_refine_ls_hydrogen_treatment constr
_refine_ls_matrix_type full
_refine_ls_number_parameters 387
_refine_ls_number_reflns 11824
_refine_ls_number_restraints 0
_refine_ls_restrained_S_all 1.023
_refine_ls_R_factor_all 0.0509
_refine_ls_R_factor_gt 0.0349
_refine_ls_shift/su_max 4.766
_refine_ls_shift/su_mean 0.064
_refine_ls_structure_factor_coef Fsqd
_refine_ls_weighting_details 'calc w=1/[\s^2^(Fo^2^)+(0.0509P)^2^+0.4022P] where P=(Fo^2^+2Fc^2^)/3'
_refine_ls_weighting_scheme calc
_refine_ls_wR_factor_gt 0.0864
_refine_ls_wR_factor_ref 0.0933
_reflns_number_gt 9272
_reflns_number_total 11824
_reflns_threshold_expression >2sigma(I)
_cod_data_source_file ic025552s_s1_2.cif
_cod_data_source_block mas34
_cod_database_code 4318277

loop_
_symmetry_equiv_pos_as_xyz
'x, y, z'
'-x+1/2, y+1/2, -z+1/2'
'-x, -y, -z'
'x-1/2, -y-1/2, z-1/2'

loop_
_atom_site_label
_atom_site_type_symbol
_atom_site_fract_x
_atom_site_fract_y
_atom_site_fract_z
_atom_site_U_iso_or_equiv
_atom_site_adp_type
_atom_site_occupancy
_atom_site_symmetry_multiplicity
_atom_site_calc_flag
_atom_site_refinement_flags
_atom_site_disorder_assembly
_atom_site_disorder_group
Fe1 Fe 0.692779(18) 0.244671(8) 0.124034(8) 0.01283(5) Uani 1 1 d . . .
N1 N 0.60232(11) 0.16385(5) 0.08023(5) 0.01353(18) Uani 1 1 d . . .
N2 N 0.59235(11) 0.30871(5) 0.06409(5) 0.01340(18) Uani 1 1 d . . .
N3 N 0.81749(11) 0.25304(5) 0.20132(5) 0.01498(19) Uani 1 1 d . . .
Si1 Si 0.72666(4) 0.231231(16) 0.272141(17) 0.01602(7) Uani 1 1 d . . .
Si2 Si 1.00423(4) 0.265201(18) 0.194933(18) 0.01869(8) Uani 1 1 d . . .
C1 C 0.49272(13) 0.16791(6) 0.03644(6) 0.0149(2) Uani 1 1 d . . .
C2 C 0.42334(13) 0.22786(6) 0.01845(6) 0.0160(2) Uani 1 1 d . . .
H2A H 0.3314 0.2235 -0.0039 0.019 Uiso 1 1 calc R . .
C3 C 0.47126(13) 0.29295(6) 0.02903(6) 0.0143(2) Uani 1 1 d . . .
C4 C 0.43590(14) 0.10675(6) 0.00075(7) 0.0206(2) Uani 1 1 d . . .
H4A H 0.5123 0.0724 0.0012 0.031 Uiso 1 1 calc R . .
H4B H 0.4108 0.1182 -0.0451 0.031 Uiso 1 1 calc R . .
H4C H 0.3479 0.0901 0.0231 0.031 Uiso 1 1 calc R . .
C5 C 0.37978(14) 0.34734(6) -0.00223(6) 0.0181(2) Uani 1 1 d . . .
H5A H 0.4451 0.3800 -0.0226 0.027 Uiso 1 1 calc R . .
H5B H 0.3204 0.3690 0.0318 0.027 Uiso 1 1 calc R . .
H5C H 0.3146 0.3283 -0.0361 0.027 Uiso 1 1 calc R . .
C6 C 0.67304(13) 0.10114(6) 0.09265(6) 0.0154(2) Uani 1 1 d . . .
C7 C 0.81429(13) 0.09122(6) 0.06550(6) 0.0168(2) Uani 1 1 d . . .
C8 C 0.88837(15) 0.03225(6) 0.07982(7) 0.0214(3) Uani 1 1 d . . .
H8A H 0.9835 0.0248 0.0620 0.026 Uiso 1 1 calc R . .
C9 C 0.82490(16) -0.01576(6) 0.11976(7) 0.0240(3) Uani 1 1 d . . .
H9A H 0.8766 -0.0556 0.1291 0.029 Uiso 1 1 calc R . .
C10 C 0.68671(15) -0.00548(6) 0.14576(7) 0.0222(3) Uani 1 1 d . . .
H10A H 0.6444 -0.0387 0.1729 0.027 Uiso 1 1 calc R . .
C11 C 0.60730(14) 0.05265(6) 0.13325(6) 0.0179(2) Uani 1 1 d . . .
C12 C 0.45425(15) 0.05996(6) 0.16300(7) 0.0208(2) Uani 1 1 d . . .
H12A H 0.4137 0.1040 0.1494 0.025 Uiso 1 1 calc R . .
C13 C 0.34779(16) 0.00585(7) 0.13795(8) 0.0286(3) Uani 1 1 d . . .
H13A H 0.3470 0.0055 0.0895 0.043 Uiso 1 1 calc R . .
H13B H 0.2483 0.0151 0.1540 0.043 Uiso 1 1 calc R . .
H13C H 0.3804 -0.0374 0.1544 0.043 Uiso 1 1 calc R . .
C14 C 0.45815(17) 0.05712(7) 0.23913(7) 0.0278(3) Uani 1 1 d . . .
H14A H 0.5264 0.0908 0.2561 0.042 Uiso 1 1 calc R . .
H14B H 0.4913 0.0132 0.2535 0.042 Uiso 1 1 calc R . .
H14C H 0.3592 0.0656 0.2563 0.042 Uiso 1 1 calc R . .
C15 C 0.88197(13) 0.14309(6) 0.02001(6) 0.0183(2) Uani 1 1 d . . .
H15A H 0.8554 0.1876 0.0381 0.022 Uiso 1 1 calc R . .
C16 C 1.05016(15) 0.13986(7) 0.01695(7) 0.0251(3) Uani 1 1 d . . .
H16A H 1.0913 0.1411 0.0619 0.038 Uiso 1 1 calc R . .
H16B H 1.0871 0.1778 -0.0083 0.038 Uiso 1 1 calc R . .
H16C H 1.0799 0.0986 -0.0048 0.038 Uiso 1 1 calc R . .
C17 C 0.81809(15) 0.13894(7) -0.05033(7) 0.0254(3) Uani 1 1 d . . .
H17A H 0.7111 0.1455 -0.0490 0.038 Uiso 1 1 calc R . .
H17B H 0.8397 0.0953 -0.0691 0.038 Uiso 1 1 calc R . .
H17C H 0.8626 0.1734 -0.0778 0.038 Uiso 1 1 calc R . .
C18 C 0.65028(13) 0.37501(5) 0.05871(6) 0.0150(2) Uani 1 1 d . . .
C19 C 0.75661(13) 0.38748(6) 0.00975(6) 0.0165(2) Uani 1 1 d . . .
C20 C 0.81714(14) 0.45085(6) 0.00624(7) 0.0218(3) Uani 1 1 d . . .
H20A H 0.8887 0.4603 -0.0264 0.026 Uiso 1 1 calc R . .
C21 C 0.77437(15) 0.50034(6) 0.04983(8) 0.0255(3) Uani 1 1 d . . .
H21A H 0.8174 0.5431 0.0470 0.031 Uiso 1 1 calc R . .
C22 C 0.66984(15) 0.48749(6) 0.09704(7) 0.0239(3) Uani 1 1 d . . .
H22A H 0.6413 0.5218 0.1264 0.029 Uiso 1 1 calc R . .
C23 C 0.60473(14) 0.42492(6) 0.10278(6) 0.0183(2) Uani 1 1 d . . .
C24 C 0.49012(15) 0.41286(6) 0.15567(6) 0.0220(3) Uani 1 1 d . . .
H24A H 0.4505 0.3670 0.1497 0.026 Uiso 1 1 calc R . .
C25 C 0.36045(18) 0.46173(8) 0.15032(8) 0.0329(3) Uani 1 1 d . . .
H25A H 0.3206 0.4611 0.1051 0.049 Uiso 1 1 calc R . .
H25B H 0.3949 0.5065 0.1611 0.049 Uiso 1 1 calc R . .
H25C H 0.2832 0.4487 0.1813 0.049 Uiso 1 1 calc R . .
C26 C 0.5613(2) 0.41717(8) 0.22449(7) 0.0335(3) Uani 1 1 d . . .
H26A H 0.6430 0.3855 0.2276 0.050 Uiso 1 1 calc R . .
H26B H 0.4877 0.4066 0.2581 0.050 Uiso 1 1 calc R . .
H26C H 0.5987 0.4621 0.2319 0.050 Uiso 1 1 calc R . .
C27 C 0.80404(13) 0.33355(6) -0.03826(6) 0.0179(2) Uani 1 1 d . . .
H27A H 0.7968 0.2902 -0.0145 0.022 Uiso 1 1 calc R . .
C28 C 0.96358(15) 0.34110(7) -0.06115(7) 0.0248(3) Uani 1 1 d . . .
H28A H 1.0279 0.3487 -0.0227 0.037 Uiso 1 1 calc R . .
H28B H 0.9706 0.3788 -0.0915 0.037 Uiso 1 1 calc R . .
H28C H 0.9944 0.3006 -0.0840 0.037 Uiso 1 1 calc R . .
C29 C 0.70230(16) 0.32952(7) -0.09922(7) 0.0263(3) Uani 1 1 d . . .
H29A H 0.6024 0.3179 -0.0853 0.039 Uiso 1 1 calc R . .
H29B H 0.7391 0.2956 -0.1296 0.039 Uiso 1 1 calc R . .
H29C H 0.7004 0.3725 -0.1217 0.039 Uiso 1 1 calc R . .
C30 C 0.75619(17) 0.29028(7) 0.34291(7) 0.0257(3) Uani 1 1 d . . .
H30A H 0.7464 0.3359 0.3269 0.039 Uiso 1 1 calc R . .
H30B H 0.8551 0.2838 0.3616 0.039 Uiso 1 1 calc R . .
H30C H 0.6825 0.2819 0.3771 0.039 Uiso 1 1 calc R . .
C31 C 0.78588(15) 0.14745(7) 0.30299(7) 0.0244(3) Uani 1 1 d . . .
H31A H 0.8863 0.1503 0.3210 0.037 Uiso 1 1 calc R . .
H31B H 0.7835 0.1157 0.2663 0.037 Uiso 1 1 calc R . .
H31C H 0.7187 0.1327 0.3377 0.037 Uiso 1 1 calc R . .
C32 C 0.52300(15) 0.23175(6) 0.25360(7) 0.0217(3) Uani 1 1 d . . .
H32A H 0.4905 0.2773 0.2451 0.033 Uiso 1 1 calc R . .
H32B H 0.4696 0.2138 0.2915 0.033 Uiso 1 1 calc R . .
H32C H 0.5029 0.2044 0.2145 0.033 Uiso 1 1 calc R . .
C33 C 1.10943(16) 0.18537(8) 0.20327(8) 0.0305(3) Uani 1 1 d . . .
H33A H 1.0610 0.1510 0.1766 0.046 Uiso 1 1 calc R . .
H33B H 1.1117 0.1717 0.2498 0.046 Uiso 1 1 calc R . .
H33C H 1.2104 0.1918 0.1877 0.046 Uiso 1 1 calc R . .
C34 C 1.08022(17) 0.32374(9) 0.25888(8) 0.0347(4) Uani 1 1 d . . .
H34A H 1.0267 0.3658 0.2565 0.052 Uiso 1 1 calc R . .
H34B H 1.1850 0.3315 0.2505 0.052 Uiso 1 1 calc R . .
H34C H 1.0686 0.3044 0.3030 0.052 Uiso 1 1 calc R . .
C35 C 1.04710(16) 0.30284(7) 0.11270(7) 0.0267(3) Uani 1 1 d . . .
H35A H 0.9974 0.3458 0.1087 0.040 Uiso 1 1 calc R . .
H35B H 1.0125 0.2733 0.0773 0.040 Uiso 1 1 calc R . .
H35C H 1.1538 0.3091 0.1090 0.040 Uiso 1 1 calc R . .

loop_
_atom_site_aniso_label
_atom_site_aniso_U_11
_atom_site_aniso_U_22
_atom_site_aniso_U_33
_atom_site_aniso_U_23
_atom_site_aniso_U_13
_atom_site_aniso_U_12
Fe1 0.01320(8) 0.01250(8) 0.01275(8) -0.00024(6) -0.00260(6) -0.00023(6)
N1 0.0132(4) 0.0124(4) 0.0150(5) -0.0007(3) -0.0005(4) -0.0008(3)
N2 0.0140(5) 0.0119(4) 0.0143(5) 0.0004(3) -0.0004(4) -0.0001(3)
N3 0.0142(5) 0.0163(5) 0.0143(5) 0.0001(3) -0.0026(4) -0.0005(3)
Si1 0.01742(16) 0.01710(16) 0.01352(16) 0.00110(11) -0.00159(12) -0.00054(12)
Si2 0.01490(16) 0.02378(17) 0.01734(17) -0.00168(12) -0.00243(13) -0.00237(12)
C1 0.0132(5) 0.0152(5) 0.0162(5) -0.0007(4) 0.0007(4) -0.0027(4)
C2 0.0131(5) 0.0176(5) 0.0173(6) 0.0000(4) -0.0031(4) -0.0010(4)
C3 0.0136(5) 0.0161(5) 0.0132(5) 0.0013(4) 0.0004(4) 0.0012(4)
C4 0.0210(6) 0.0170(5) 0.0236(6) -0.0033(4) -0.0065(5) -0.0027(4)
C5 0.0160(6) 0.0178(5) 0.0206(6) 0.0025(4) -0.0034(5) 0.0019(4)
C6 0.0177(6) 0.0120(5) 0.0164(5) -0.0020(4) -0.0034(4) 0.0002(4)
C7 0.0172(6) 0.0160(5) 0.0172(6) -0.0027(4) -0.0022(4) 0.0005(4)
C8 0.0200(6) 0.0204(6) 0.0238(6) -0.0032(5) -0.0012(5) 0.0052(5)
C9 0.0310(7) 0.0168(6) 0.0240(7) -0.0006(5) -0.0028(5) 0.0076(5)
C10 0.0307(7) 0.0152(5) 0.0208(6) 0.0010(4) -0.0009(5) 0.0011(5)
C11 0.0212(6) 0.0146(5) 0.0179(6) -0.0010(4) -0.0004(5) -0.0006(4)
C12 0.0225(6) 0.0171(6) 0.0230(6) 0.0005(4) 0.0033(5) -0.0024(5)
C13 0.0268(7) 0.0241(7) 0.0350(8) -0.0010(6) 0.0027(6) -0.0079(5)
C14 0.0317(8) 0.0252(7) 0.0264(7) 0.0001(5) 0.0076(6) -0.0045(5)
C15 0.0156(6) 0.0174(5) 0.0219(6) -0.0025(4) 0.0009(5) -0.0006(4)
C16 0.0178(6) 0.0294(7) 0.0281(7) -0.0070(5) 0.0030(5) -0.0028(5)
C17 0.0230(7) 0.0294(7) 0.0237(7) 0.0028(5) 0.0011(5) -0.0040(5)
C18 0.0150(5) 0.0126(5) 0.0172(6) 0.0012(4) -0.0039(4) 0.0001(4)
C19 0.0154(5) 0.0152(5) 0.0189(6) 0.0026(4) -0.0022(4) 0.0002(4)
C20 0.0183(6) 0.0185(6) 0.0287(7) 0.0059(5) -0.0011(5) -0.0024(4)
C21 0.0236(6) 0.0141(5) 0.0386(8) 0.0041(5) -0.0053(6) -0.0039(5)
C22 0.0272(7) 0.0146(6) 0.0297(7) -0.0030(5) -0.0050(6) 0.0012(5)
C23 0.0208(6) 0.0150(5) 0.0189(6) 0.0003(4) -0.0037(5) 0.0022(4)
C24 0.0293(7) 0.0170(6) 0.0199(6) -0.0014(4) 0.0011(5) 0.0035(5)
C25 0.0359(8) 0.0303(7) 0.0325(8) 0.0011(6) 0.0086(7) 0.0122(6)
C26 0.0518(10) 0.0284(7) 0.0201(7) -0.0017(5) -0.0043(7) 0.0001(7)
C27 0.0172(6) 0.0188(5) 0.0179(6) 0.0014(4) 0.0015(5) -0.0015(4)
C28 0.0205(6) 0.0308(7) 0.0231(7) 0.0009(5) 0.0023(5) -0.0003(5)
C29 0.0234(7) 0.0328(7) 0.0227(7) -0.0031(5) -0.0012(5) -0.0015(5)
C30 0.0319(7) 0.0291(7) 0.0160(6) -0.0027(5) -0.0008(5) -0.0036(6)
C31 0.0241(7) 0.0233(6) 0.0260(7) 0.0078(5) -0.0014(5) 0.0002(5)
C32 0.0193(6) 0.0238(6) 0.0220(6) 0.0014(5) -0.0002(5) -0.0001(5)
C33 0.0225(7) 0.0390(8) 0.0301(8) 0.0009(6) -0.0005(6) 0.0088(6)
C34 0.0249(7) 0.0463(9) 0.0328(8) -0.0130(7) -0.0032(6) -0.0122(6)
C35 0.0219(7) 0.0328(7) 0.0254(7) 0.0013(5) 0.0016(5) -0.0064(5)

loop_
_atom_type_symbol
_atom_type_description
_atom_type_scat_dispersion_real
_atom_type_scat_dispersion_imag
_atom_type_scat_source
C C 0.0033 0.0016 'International Tables Vol C Tables 4.2.6.8 and 6.1.1.4'
H H 0.0000 0.0000 'International Tables Vol C Tables 4.2.6.8 and 6.1.1.4'
N N 0.0061 0.0033 'International Tables Vol C Tables 4.2.6.8 and 6.1.1.4'
Si Si 0.0817 0.0704 'International Tables Vol C Tables 4.2.6.8 and 6.1.1.4'
Fe Fe 0.3463 0.8444 'International Tables Vol C Tables 4.2.6.8 and 6.1.1.4'

loop_
_geom_angle_atom_site_label_1
_geom_angle_atom_site_label_2
_geom_angle_atom_site_label_3
_geom_angle
_geom_angle_site_symmetry_1
_geom_angle_site_symmetry_3
_geom_angle_publ_flag
N3 Fe1 N2 134.39(4) . . ?
N3 Fe1 N1 131.07(4) . . ?
N2 Fe1 N1 94.33(4) . . ?
C1 N1 C6 120.03(9) . . ?
C1 N1 Fe1 122.65(8) . . ?
C6 N1 Fe1 116.96(7) . . ?
C3 N2 C18 118.55(10) . . ?
C3 N2 Fe1 122.49(8) . . ?
C18 N2 Fe1 118.95(7) . . ?
Si1 N3 Si2 125.50(6) . . ?
Si1 N3 Fe1 111.77(5) . . ?
Si2 N3 Fe1 121.58(6) . . ?
N3 Si1 C30 113.96(6) . . ?
N3 Si1 C32 108.08(6) . . ?
C30 Si1 C32 106.33(6) . . ?
N3 Si1 C31 111.70(6) . . ?
C30 Si1 C31 106.24(6) . . ?
C32 Si1 C31 110.39(6) . . ?
N3 Si2 C35 109.73(6) . . ?
N3 Si2 C34 113.24(6) . . ?
C35 Si2 C34 106.14(7) . . ?
N3 Si2 C33 111.78(6) . . ?
C35 Si2 C33 108.56(7) . . ?
C34 Si2 C33 107.14(8) . . ?
N1 C1 C2 123.70(10) . . ?
N1 C1 C4 121.04(10) . . ?
C2 C1 C4 115.24(10) . . ?
C3 C2 C1 128.95(11) . . ?
N2 C3 C2 123.75(10) . . ?
N2 C3 C5 119.55(10) . . ?
C2 C3 C5 116.70(10) . . ?
C7 C6 C11 121.10(11) . . ?
C7 C6 N1 117.46(10) . . ?
C11 C6 N1 121.36(11) . . ?
C8 C7 C6 118.49(11) . . ?
C8 C7 C15 120.96(11) . . ?
C6 C7 C15 120.53(10) . . ?
C9 C8 C7 120.93(12) . . ?
C10 C9 C8 119.94(12) . . ?
C9 C10 C11 121.72(12) . . ?
C10 C11 C6 117.83(12) . . ?
C10 C11 C12 118.63(11) . . ?
C6 C11 C12 123.53(11) . . ?
C11 C12 C13 111.84(11) . . ?
C11 C12 C14 112.17(11) . . ?
C13 C12 C14 108.11(11) . . ?
C7 C15 C17 111.75(10) . . ?
C7 C15 C16 113.71(11) . . ?
C17 C15 C16 109.23(11) . . ?
C23 C18 C19 121.48(11) . . ?
C23 C18 N2 120.44(11) . . ?
C19 C18 N2 118.05(10) . . ?
C20 C19 C18 118.13(11) . . ?
C20 C19 C27 120.65(11) . . ?
C18 C19 C27 121.22(10) . . ?
C21 C20 C19 121.00(13) . . ?
C22 C21 C20 120.15(12) . . ?
C21 C22 C23 121.44(12) . . ?
C22 C23 C18 117.80(12) . . ?
C22 C23 C24 119.70(11) . . ?
C18 C23 C24 122.50(11) . . ?
C23 C24 C26 110.19(12) . . ?
C23 C24 C25 112.09(11) . . ?
C26 C24 C25 110.09(12) . . ?
C19 C27 C28 113.24(10) . . ?
C19 C27 C29 112.21(10) . . ?
C28 C27 C29 109.03(11) . . ?

loop_
_geom_bond_atom_site_label_1
_geom_bond_atom_site_label_2
_geom_bond_distance
_geom_bond_site_symmetry_2
_geom_bond_publ_flag
Fe1 N3 1.9284(10) . ?
Fe1 N2 1.9876(10) . ?
Fe1 N1 2.0265(9) . ?
N1 C1 1.3280(15) . ?
N1 C6 1.4402(14) . ?
N2 C3 1.3404(15) . ?
N2 C18 1.4424(14) . ?
N3 Si1 1.7156(11) . ?
N3 Si2 1.7179(11) . ?
Si1 C30 1.8795(14) . ?
Si1 C32 1.8822(14) . ?
Si1 C31 1.8793(13) . ?
Si2 C35 1.8717(14) . ?
Si2 C34 1.8780(15) . ?
Si2 C33 1.8797(15) . ?
C1 C2 1.4102(16) . ?
C1 C4 1.5180(16) . ?
C2 C3 1.3998(16) . ?
C3 C5 1.5115(16) . ?
C6 C7 1.4127(17) . ?
C6 C11 1.4129(17) . ?
C7 C8 1.3961(17) . ?
C7 C15 1.5260(17) . ?
C8 C9 1.3895(19) . ?
C9 C10 1.379(2) . ?
C10 C11 1.3987(17) . ?
C11 C12 1.5252(18) . ?
C12 C13 1.5408(18) . ?
C12 C14 1.5401(19) . ?
C15 C17 1.5331(18) . ?
C15 C16 1.5292(18) . ?
C18 C23 1.4090(16) . ?
C18 C19 1.4109(17) . ?
C19 C20 1.3942(16) . ?
C19 C27 1.5230(17) . ?
C20 C21 1.390(2) . ?
C21 C22 1.376(2) . ?
C22 C23 1.3996(17) . ?
C23 C24 1.5176(19) . ?
C24 C26 1.531(2) . ?
C24 C25 1.5384(19) . ?
C27 C28 1.5311(18) . ?
C27 C29 1.5353(18) . ?
